data_2237608
loop_
_publ_author_name
'Ravikumar, B.'
'Pandiarajan, S.'
'Athimoolam, S.'

_publ_section_title
;
 Bis(4-sulfamoylanilinium) sulfate
;
_journal_coeditor_code FB2278
_journal_issue 4
_journal_name_full 'Acta Crystallographica Section E'
_journal_page_first o596
_journal_paper_doi 10.1107/S1600536813007216
_journal_volume 69
_journal_year 2013
_chemical_formula_iupac '2C6 H9 N2 O2 S+, S O4 2-'
_chemical_formula_moiety '2(C6 H9 N2 O2 S +), O4 S 2-'
_chemical_formula_sum 'C12 H18 N4 O8 S3'
_chemical_formula_weight 442.48
_chemical_name_systematic
;
Bis(4-sulfamoylanilinium) sulfate
;
_space_group_IT_number 60
_symmetry_cell_setting orthorhombic
_symmetry_space_group_name_Hall '-P 2n 2ab'
_symmetry_space_group_name_H-M 'P b c n'
_atom_sites_solution_hydrogens difmap
_atom_sites_solution_primary direct
_atom_sites_solution_secondary difmap
_audit_creation_method SHELXTL/PC
_cell_angle_alpha 90.00
_cell_angle_beta 90.00
_cell_angle_gamma 90.00
_cell_formula_units_Z 4
_cell_length_a 9.6543(6)
_cell_length_b 9.7591(11)
_cell_length_c 18.579(3)
_cell_measurement_reflns_used 2417
_cell_measurement_temperature 293(2)
_cell_measurement_theta_max 23.87
_cell_measurement_theta_min 2.39
_cell_volume 1750.5(4)
_computing_cell_refinement '<i>SAINT</i> (Bruker, 2001)'
_computing_data_collection '<i>SMART</i> (Bruker, 2001)'
_computing_data_reduction '<i>SAINT</i> (Bruker, 2001)'
_computing_molecular_graphics
;
<i>PLATON</i> (Spek, 2009) and
<i>JANA2006</i> (Petricek <i>et al.</i>, 2006)
;
_computing_publication_material '<i>SHELXTL/PC</i> (Sheldrick, 2008)'
_computing_structure_refinement
;
<i>SHELXTL/PC</i> (Sheldrick, 2008) and
<i>JANA2006</i> (Petricek <i>et al.</i>, 2006)
;
_computing_structure_solution '<i>SHELXTL/PC</i> (Sheldrick, 2008)'
_diffrn_ambient_temperature 293(2)
_diffrn_measured_fraction_theta_full 0.993
_diffrn_measured_fraction_theta_max 0.993
_diffrn_measurement_device_type 'Bruker SMART APEX CCD area-detector'
_diffrn_measurement_method '\w scans'
_diffrn_radiation_monochromator graphite
_diffrn_radiation_source 'fine-focus sealed tube'
_diffrn_radiation_type MoK\a
_diffrn_radiation_wavelength 0.71073
_diffrn_reflns_av_R_equivalents 0.0248
_diffrn_reflns_av_sigmaI/netI 0.0130
_diffrn_reflns_limit_h_max 12
_diffrn_reflns_limit_h_min -12
_diffrn_reflns_limit_k_max 12
_diffrn_reflns_limit_k_min -12
_diffrn_reflns_limit_l_max 23
_diffrn_reflns_limit_l_min -24
_diffrn_reflns_number 18054
_diffrn_reflns_theta_full 27.75
_diffrn_reflns_theta_max 27.75
_diffrn_reflns_theta_min 2.19
_diffrn_standards_number 0
_exptl_absorpt_coefficient_mu 0.476
_exptl_absorpt_correction_type none
_exptl_crystal_colour colourless
_exptl_crystal_density_diffrn 1.679
_exptl_crystal_density_method 'not measured'
_exptl_crystal_description block
_exptl_crystal_F_000 920
_exptl_crystal_size_max 0.24
_exptl_crystal_size_mid 0.22
_exptl_crystal_size_min 0.19
_refine_diff_density_max 0.692
_refine_diff_density_min -0.511
_refine_ls_extinction_coef 0.048(2)
_refine_ls_extinction_expression Fc^*^=kFc[1+0.001xFc^2^\l^3^/sin(2\q)]^-1/4^
_refine_ls_extinction_method '<i>SHELXTL/PC</i> (Sheldrick, 2008)'
_refine_ls_goodness_of_fit_ref 1.048
_refine_ls_hydrogen_treatment mixed
_refine_ls_matrix_type full
_refine_ls_number_constraints 29
_refine_ls_number_parameters 131
_refine_ls_number_reflns 2054
_refine_ls_number_restraints 2
_refine_ls_restrained_S_all 1.048
_refine_ls_R_factor_all 0.0401
_refine_ls_R_factor_gt 0.0386
_refine_ls_shift/su_max 0.001
_refine_ls_shift/su_mean 0.000
_refine_ls_structure_factor_coef Fsqd
_refine_ls_weighting_details 'calc w=1/[\s^2^(Fo^2^)+(0.0478P)^2^+1.7836P] where P=(Fo^2^+2Fc^2^)/3'
_refine_ls_weighting_scheme calc
_refine_ls_wR_factor_gt 0.1028
_refine_ls_wR_factor_ref 0.1038
_reflns_number_gt 1950
_reflns_number_total 2054
_reflns_threshold_expression I>2\s(I)
_cod_data_source_file fb2278.cif
_cod_data_source_block I
_cod_database_code 2237608
_cod_database_fobs_code 2237608

loop_
_symmetry_equiv_pos_as_xyz
'x, y, z'
'-x+1/2, -y+1/2, z+1/2'
'-x, y, -z+1/2'
'x+1/2, -y+1/2, -z'
'-x, -y, -z'
'x-1/2, y-1/2, -z-1/2'
'x, -y, z-1/2'
'-x-1/2, y-1/2, z'

loop_
_atom_site_type_symbol
_atom_site_label
_atom_site_fract_x
_atom_site_fract_y
_atom_site_fract_z
_atom_site_U_iso_or_equiv
_atom_site_adp_type
_atom_site_calc_flag
_atom_site_refinement_flags
_atom_site_occupancy
_atom_site_symmetry_multiplicity
C C1 0.11530(19) 0.63165(19) 0.54983(9) 0.0275(4) Uani d . 1 8
C C2 0.0350(2) 0.6931(2) 0.49691(11) 0.0346(4) Uani d . 1 8
H H2 -0.0419 0.7451 0.5098 0.041 Uiso calc R 1 8
C C3 0.0693(2) 0.6772(2) 0.42437(10) 0.0349(4) Uani d . 1 8
H H3 0.0161 0.7185 0.3887 0.042 Uiso calc R 1 8
C C4 0.18330(18) 0.59911(18) 0.40639(9) 0.0278(4) Uani d . 1 8
C C5 0.2642(2) 0.5368(2) 0.45866(10) 0.0363(4) Uani d . 1 8
H H5 0.3407 0.4846 0.4455 0.044 Uiso calc R 1 8
C C6 0.2300(2) 0.5530(2) 0.53135(10) 0.0368(4) Uani d . 1 8
H H6 0.2833 0.5115 0.5669 0.044 Uiso calc R 1 8
N N1 0.1578(2) 0.7855(2) 0.66870(10) 0.0418(4) Uani d D 1 8
H H1N 0.234(2) 0.771(3) 0.6883(13) 0.050 Uiso d D 1 8
H H2N 0.118(3) 0.863(2) 0.6780(15) 0.050 Uiso d D 1 8
N N2 0.21752(18) 0.57958(18) 0.32972(8) 0.0343(4) Uani d . 1 8
H H2A 0.1882 0.6516 0.3046 0.052 Uiso calc R 1 8
H H2B 0.1762 0.5041 0.3135 0.052 Uiso calc R 1 8
H H2C 0.3088 0.5712 0.3248 0.052 Uiso calc R 1 8
S S1 0.07157(5) 0.65527(5) 0.64256(2) 0.02962(17) Uani d . 1 8
O O1 0.11508(19) 0.53240(16) 0.68009(8) 0.0447(4) Uani d . 1 8
O O2 -0.07144(14) 0.69235(18) 0.64486(8) 0.0401(4) Uani d . 1 8
S S2 0.5000 0.61321(7) 0.7500 0.0330(2) Uani d S 1 4
O O21 0.5039(2) 0.52764(18) 0.68459(10) 0.0586(5) Uani d . 1 8
O O22 0.6198(3) 0.7004(3) 0.75120(13) 0.1099(12) Uani d . 1 8

loop_
_atom_site_aniso_label
_atom_site_aniso_U_11
_atom_site_aniso_U_22
_atom_site_aniso_U_33
_atom_site_aniso_U_12
_atom_site_aniso_U_13
_atom_site_aniso_U_23
C1 0.0286(8) 0.0291(8) 0.0249(8) -0.0019(7) 0.0024(7) -0.0003(6)
C2 0.0336(9) 0.0373(10) 0.0328(9) 0.0103(8) 0.0029(8) 0.0007(8)
C3 0.0359(10) 0.0398(10) 0.0291(9) 0.0076(8) -0.0016(7) 0.0055(8)
C4 0.0298(8) 0.0287(8) 0.0249(8) -0.0040(7) 0.0036(6) -0.0001(6)
C5 0.0325(9) 0.0433(11) 0.0330(9) 0.0102(8) 0.0046(8) 0.0015(8)
C6 0.0343(10) 0.0469(11) 0.0293(9) 0.0109(8) 0.0000(7) 0.0046(8)
N1 0.0381(9) 0.0407(10) 0.0465(10) -0.0023(8) -0.0103(8) -0.0076(8)
N2 0.0371(9) 0.0398(9) 0.0261(7) -0.0027(7) 0.0044(6) -0.0013(6)
S1 0.0324(3) 0.0309(3) 0.0255(2) -0.00172(17) 0.00340(16) -0.00089(16)
O1 0.0638(10) 0.0385(8) 0.0317(7) 0.0043(7) 0.0071(7) 0.0072(6)
O2 0.0300(7) 0.0514(9) 0.0389(8) -0.0028(6) 0.0067(6) -0.0093(6)
S2 0.0239(3) 0.0230(3) 0.0521(4) 0.000 -0.0031(3) 0.000
O21 0.0739(12) 0.0411(9) 0.0606(11) -0.0021(8) 0.0280(9) -0.0121(8)
O22 0.0993(18) 0.142(2) 0.0884(16) -0.0935(18) -0.0563(14) 0.0677(16)

loop_
_atom_type_symbol
_atom_type_description
_atom_type_scat_dispersion_real
_atom_type_scat_dispersion_imag
_atom_type_scat_source
C C 0.0033 0.0016 'International Tables Vol C Tables 4.2.6.8 and 6.1.1.4'
H H 0.0000 0.0000 'International Tables Vol C Tables 4.2.6.8 and 6.1.1.4'
N N 0.0061 0.0033 'International Tables Vol C Tables 4.2.6.8 and 6.1.1.4'
O O 0.0106 0.0060 'International Tables Vol C Tables 4.2.6.8 and 6.1.1.4'
S S 0.1246 0.1234 'International Tables Vol C Tables 4.2.6.8 and 6.1.1.4'

loop_
_geom_angle_atom_site_label_1
_geom_angle_atom_site_label_2
_geom_angle_atom_site_label_3
_geom_angle_site_symmetry_1
_geom_angle_site_symmetry_3
_geom_angle
C2 C1 C6 . . 120.56(17)
C2 C1 S1 . . 119.64(14)
C6 C1 S1 . . 119.80(14)
C1 C2 C3 . . 120.16(17)
C1 C2 H2 . . 119.9
C3 C2 H2 . . 119.9
C4 C3 C2 . . 119.00(17)
C4 C3 H3 . . 120.5
C2 C3 H3 . . 120.5
C3 C4 C5 . . 121.45(17)
C3 C4 N2 . . 118.95(16)
C5 C4 N2 . . 119.59(17)
C4 C5 C6 . . 119.60(18)
C4 C5 H5 . . 120.2
C6 C5 H5 . . 120.2
C1 C6 C5 . . 119.24(17)
C1 C6 H6 . . 120.4
C5 C6 H6 . . 120.4
S1 N1 H1N . . 117.4(19)
S1 N1 H2N . . 121.8(19)
H1N N1 H2N . . 117(3)
C4 N2 H2A . . 109.5
C4 N2 H2B . . 109.5
H2A N2 H2B . . 109.5
C4 N2 H2C . . 109.5
H2A N2 H2C . . 109.5
H2B N2 H2C . . 109.5
O2 S1 O1 . . 118.39(10)
O2 S1 N1 . . 107.08(10)
O1 S1 N1 . . 111.18(11)
O2 S1 C1 . . 106.84(9)
O1 S1 C1 . . 106.76(9)
N1 S1 C1 . . 105.83(10)
O22 S2 O22 3_656 . 107.4(3)
O22 S2 O21 3_656 3_656 109.11(16)
O22 S2 O21 . 3_656 110.07(12)
O22 S2 O21 3_656 . 110.07(12)
O22 S2 O21 . . 109.11(16)
O21 S2 O21 3_656 . 111.04(16)

loop_
_geom_bond_atom_site_label_1
_geom_bond_atom_site_label_2
_geom_bond_site_symmetry_2
_geom_bond_distance
C1 C2 . 1.389(3)
C1 C6 . 1.390(3)
C1 S1 . 1.7887(18)
C2 C3 . 1.397(3)
C2 H2 . 0.9300
C3 C4 . 1.379(3)
C3 H3 . 0.9300
C4 C5 . 1.386(3)
C4 N2 . 1.475(2)
C5 C6 . 1.399(3)
C5 H5 . 0.9300
C6 H6 . 0.9300
N1 S1 . 1.5950(19)
N1 H1N . 0.834(17)
N1 H2N . 0.866(17)
N2 H2A . 0.8900
N2 H2B . 0.8900
N2 H2C . 0.8900
S1 O2 . 1.4279(15)
S1 O1 . 1.4494(15)
S2 O22 3_656 1.4362(19)
S2 O22 . 1.436(2)
S2 O21 3_656 1.4750(18)
S2 O21 . 1.4751(18)

loop_
_geom_hbond_atom_site_label_D
_geom_hbond_atom_site_label_H
_geom_hbond_atom_site_label_A
_geom_hbond_site_symmetry_A
_geom_hbond_distance_DH
_geom_hbond_distance_HA
_geom_hbond_distance_DA
_geom_hbond_angle_DHA
N1 H1N O22 3_656 0.84(2) 1.93(2) 2.743(3) 164(3)
N1 H2N O21 8_665 0.86(2) 1.99(2) 2.849(3) 168(3)
N2 H2B O2 5_566 0.89 2.30 3.043(3) 141
N2 H2B O1 7_565 0.89 2.57 3.146(2) 123
N2 H2A O22 4_466 0.89 1.90 2.787(3) 177
N2 H2C O21 5_666 0.89 2.06 2.900(3) 158

loop_
_geom_torsion_atom_site_label_1
_geom_torsion_atom_site_label_2
_geom_torsion_atom_site_label_3
_geom_torsion_atom_site_label_4
_geom_torsion
C6 C1 C2 C3 -0.4(3)
S1 C1 C2 C3 179.02(16)
C1 C2 C3 C4 0.3(3)
C2 C3 C4 C5 -0.2(3)
C2 C3 C4 N2 178.55(18)
C3 C4 C5 C6 0.1(3)
N2 C4 C5 C6 -178.65(18)
C2 C1 C6 C5 0.3(3)
S1 C1 C6 C5 -179.13(16)
C4 C5 C6 C1 -0.1(3)
C2 C1 S1 O2 21.96(19)
C6 C1 S1 O2 -158.59(17)
C2 C1 S1 O1 149.55(17)
C6 C1 S1 O1 -31.01(19)
C2 C1 S1 N1 -91.92(18)
C6 C1 S1 N1 87.52(18)
